data_7018586
loop_
_publ_author_name
'Shen, Xiaodong'
'Zhang, Yong'
'Xue, Mingqiang'
'Shen, Qi'

_publ_section_title
;
 Reduction of Sterically Hindered \b-Diketiminato Europium(iii) Complexes
 by the \b-Diketiminato Anion: A Convenient Route for the Synthesis of
 \b-Diketiminato Europium(ii) Complexes.
;
_journal_issue 13
_journal_name_full 'Dalton transactions (Cambridge, England : 2003)'
_journal_page_first 3668
_journal_page_last 3674
_journal_paper_doi 10.1039/c2dt12176j
_journal_volume 41
_journal_year 2012
_chemical_formula_moiety 'C58 H82 N4, C6 H14'
_chemical_formula_sum 'C64 H96 N4'
_chemical_formula_weight 921.45
_chemical_name_systematic
;
?
;
_space_group_IT_number 2
_symmetry_cell_setting triclinic
_symmetry_Int_Tables_number 2
_symmetry_space_group_name_Hall '-P 1'
_symmetry_space_group_name_H-M 'P -1'
_atom_sites_solution_hydrogens geom
_atom_sites_solution_primary direct
_atom_sites_solution_secondary difmap
_audit_creation_method SHELXL-97
_cell_angle_alpha 98.348(4)
_cell_angle_beta 97.568(4)
_cell_angle_gamma 92.448(3)
_cell_formula_units_Z 1
_cell_length_a 9.3421(10)
_cell_length_b 11.6601(14)
_cell_length_c 13.6945(17)
_cell_measurement_reflns_used 5903
_cell_measurement_temperature 223(2)
_cell_measurement_theta_max 27.5
_cell_measurement_theta_min 3.0
_cell_volume 1460.2(3)
_computing_cell_refinement CrystalClear
_computing_data_collection CrystalClear
_computing_data_reduction CrystalStructure
_computing_structure_refinement 'SHELXL-97 (Sheldrick, 1997)'
_computing_structure_solution 'SHELXS-97 (Sheldrick, 1990)'
_diffrn_ambient_temperature 223(2)
_diffrn_detector_area_resol_mean 14.63
_diffrn_measured_fraction_theta_full 0.990
_diffrn_measured_fraction_theta_max 0.990
_diffrn_measurement_device_type 'Rigaku Saturn'
_diffrn_measurement_method \w
_diffrn_radiation_monochromator graphite
_diffrn_radiation_source 'fine-focus sealed tube'
_diffrn_radiation_type MoK\a
_diffrn_radiation_wavelength 0.71075
_diffrn_reflns_av_R_equivalents 0.0317
_diffrn_reflns_av_sigmaI/netI 0.0436
_diffrn_reflns_limit_h_max 11
_diffrn_reflns_limit_h_min -11
_diffrn_reflns_limit_k_max 12
_diffrn_reflns_limit_k_min -14
_diffrn_reflns_limit_l_max 16
_diffrn_reflns_limit_l_min -16
_diffrn_reflns_number 12370
_diffrn_reflns_theta_full 25.50
_diffrn_reflns_theta_max 25.50
_diffrn_reflns_theta_min 3.01
_exptl_absorpt_coefficient_mu 0.060
_exptl_absorpt_correction_T_max 0.975
_exptl_absorpt_correction_T_min 0.782
_exptl_absorpt_correction_type multi-scan
_exptl_absorpt_process_details 'Jacobson, R. (1998) Private communication'
_exptl_crystal_colour colorless
_exptl_crystal_density_diffrn 1.048
_exptl_crystal_density_method 'not measured'
_exptl_crystal_description block
_exptl_crystal_F_000 508
_exptl_crystal_size_max 0.50
_exptl_crystal_size_mid 0.40
_exptl_crystal_size_min 0.30
_refine_diff_density_max 0.460
_refine_diff_density_min -0.296
_refine_diff_density_rms 0.084
_refine_ls_extinction_method none
_refine_ls_goodness_of_fit_ref 1.059
_refine_ls_hydrogen_treatment constr
_refine_ls_matrix_type full
_refine_ls_number_parameters 315
_refine_ls_number_reflns 5384
_refine_ls_number_restraints 5
_refine_ls_restrained_S_all 1.101
_refine_ls_R_factor_all 0.0866
_refine_ls_R_factor_gt 0.0645
_refine_ls_shift/su_max 0.000
_refine_ls_shift/su_mean 0.000
_refine_ls_structure_factor_coef Fsqd
_refine_ls_weighting_details 'calc w=1/[\s^2^(Fo^2^)+(0.1244P)^2^+0.0000P] where P=(Fo^2^+2Fc^2^)/3'
_refine_ls_weighting_scheme calc
_refine_ls_wR_factor_gt 0.1784
_refine_ls_wR_factor_ref 0.1928
_reflns_number_gt 3887
_reflns_number_total 5384
_reflns_threshold_expression >2sigma(I)
_cod_data_source_file c2dt12176j.txt
_cod_data_source_block complex4
_cod_database_code 7018586

loop_
_symmetry_equiv_pos_as_xyz
'x, y, z'
'-x, -y, -z'

loop_
_atom_site_label
_atom_site_type_symbol
_atom_site_fract_x
_atom_site_fract_y
_atom_site_fract_z
_atom_site_U_iso_or_equiv
_atom_site_adp_type
_atom_site_occupancy
_atom_site_symmetry_multiplicity
_atom_site_calc_flag
_atom_site_refinement_flags
N1 N 0.63545(16) 0.08256(14) 0.70916(10) 0.0327(4) Uani 1 1 d .
N2 N 0.37138(15) 0.16955(13) 0.45137(10) 0.0307(4) Uani 1 1 d .
C1 C 0.3854(2) -0.00679(18) 0.67161(13) 0.0369(5) Uani 1 1 d .
H1A H 0.3953 -0.0136 0.7419 0.055 Uiso 1 1 calc R
H1B H 0.3608 -0.0828 0.6322 0.055 Uiso 1 1 calc R
H1C H 0.3095 0.0447 0.6563 0.055 Uiso 1 1 calc R
C2 C 0.52590(18) 0.04187(15) 0.64743(12) 0.0291(4) Uani 1 1 d .
C3 C 0.53532(18) 0.05138(16) 0.53734(12) 0.0292(4) Uani 1 1 d .
H3 H 0.6396 0.0539 0.5306 0.035 Uiso 1 1 calc R
C4 C 0.48214(18) 0.16875(15) 0.51616(12) 0.0280(4) Uani 1 1 d .
C5 C 0.5664(2) 0.27498(17) 0.57421(14) 0.0362(4) Uani 1 1 d .
H5A H 0.6551 0.2874 0.5464 0.054 Uiso 1 1 calc R
H5B H 0.5897 0.2643 0.6433 0.054 Uiso 1 1 calc R
H5C H 0.5088 0.3419 0.5704 0.054 Uiso 1 1 calc R
C6 C 0.6454(2) 0.08035(17) 0.81381(13) 0.0345(4) Uani 1 1 d .
C7 C 0.5686(2) 0.15314(19) 0.87635(14) 0.0401(5) Uani 1 1 d .
C8 C 0.5944(2) 0.1492(2) 0.97870(15) 0.0512(6) Uani 1 1 d .
H8 H 0.5437 0.1970 1.0218 0.061 Uiso 1 1 calc R
C9 C 0.6917(3) 0.0775(2) 1.01789(15) 0.0563(6) Uani 1 1 d .
H9 H 0.7059 0.0756 1.0869 0.068 Uiso 1 1 calc R
C10 C 0.7688(2) 0.0078(2) 0.95559(15) 0.0484(5) Uani 1 1 d .
H10 H 0.8356 -0.0410 0.9829 0.058 Uiso 1 1 calc R
C11 C 0.7491(2) 0.00901(18) 0.85367(14) 0.0383(5) Uani 1 1 d .
C12 C 0.4662(2) 0.2395(2) 0.83916(15) 0.0460(5) Uani 1 1 d .
H12 H 0.4468 0.2203 0.7656 0.055 Uiso 1 1 calc R
C13 C 0.5371(4) 0.3632(2) 0.8644(2) 0.0730(8) Uani 1 1 d .
H13A H 0.5607 0.3836 0.9362 0.110 Uiso 1 1 calc R
H13B H 0.4706 0.4172 0.8392 0.110 Uiso 1 1 calc R
H13C H 0.6249 0.3671 0.8339 0.110 Uiso 1 1 calc R
C14 C 0.3213(3) 0.2338(3) 0.8784(2) 0.0722(8) Uani 1 1 d .
H14A H 0.2785 0.1549 0.8626 0.108 Uiso 1 1 calc R
H14B H 0.2572 0.2856 0.8476 0.108 Uiso 1 1 calc R
H14C H 0.3361 0.2572 0.9501 0.108 Uiso 1 1 calc R
C15 C 0.8421(2) -0.0601(2) 0.78594(15) 0.0460(5) Uani 1 1 d .
H15 H 0.7801 -0.0884 0.7219 0.055 Uiso 1 1 calc R
C16 C 0.9630(3) 0.0197(3) 0.7644(2) 0.0704(8) Uani 1 1 d .
H16A H 0.9217 0.0828 0.7335 0.106 Uiso 1 1 calc R
H16B H 1.0204 -0.0238 0.7196 0.106 Uiso 1 1 calc R
H16C H 1.0239 0.0511 0.8262 0.106 Uiso 1 1 calc R
C17 C 0.9036(3) -0.1653(2) 0.82577(19) 0.0661(7) Uani 1 1 d .
H17A H 0.9763 -0.1398 0.8832 0.099 Uiso 1 1 calc R
H17B H 0.9474 -0.2117 0.7743 0.099 Uiso 1 1 calc R
H17C H 0.8265 -0.2116 0.8453 0.099 Uiso 1 1 calc R
C18 C 0.31241(19) 0.27406(16) 0.42562(13) 0.0318(4) Uani 1 1 d .
C19 C 0.3802(2) 0.34418(17) 0.36754(13) 0.0348(4) Uani 1 1 d .
C20 C 0.3051(2) 0.43572(18) 0.33533(15) 0.0443(5) Uani 1 1 d .
H20 H 0.3477 0.4824 0.2952 0.053 Uiso 1 1 calc R
C21 C 0.1703(3) 0.4597(2) 0.36070(17) 0.0525(6) Uani 1 1 d .
H21 H 0.1228 0.5228 0.3389 0.063 Uiso 1 1 calc R
C22 C 0.1056(2) 0.3907(2) 0.41806(17) 0.0499(6) Uani 1 1 d .
H22 H 0.0141 0.4079 0.4356 0.060 Uiso 1 1 calc R
C23 C 0.1729(2) 0.29594(18) 0.45070(15) 0.0398(5) Uani 1 1 d .
C24 C 0.5273(2) 0.32129(17) 0.33531(14) 0.0387(5) Uani 1 1 d .
H24 H 0.5685 0.2600 0.3715 0.046 Uiso 1 1 calc R
C25 C 0.6330(2) 0.4286(2) 0.36220(17) 0.0496(6) Uani 1 1 d .
H25A H 0.7268 0.4088 0.3441 0.074 Uiso 1 1 calc R
H25B H 0.6424 0.4555 0.4333 0.074 Uiso 1 1 calc R
H25C H 0.5968 0.4896 0.3262 0.074 Uiso 1 1 calc R
C26 C 0.5133(3) 0.2757(2) 0.22374(15) 0.0552(6) Uani 1 1 d .
H26A H 0.4706 0.3332 0.1863 0.083 Uiso 1 1 calc R
H26B H 0.4520 0.2043 0.2087 0.083 Uiso 1 1 calc R
H26C H 0.6083 0.2606 0.2055 0.083 Uiso 1 1 calc R
C27 C 0.1033(2) 0.2197(2) 0.51419(18) 0.0503(6) Uani 1 1 d .
H27 H 0.1420 0.1419 0.5022 0.060 Uiso 1 1 calc R
C28 C -0.0625(3) 0.2040(3) 0.4878(3) 0.0832(9) Uani 1 1 d .
H28A H -0.0998 0.1462 0.5238 0.125 Uiso 1 1 calc R
H28B H -0.0877 0.1787 0.4167 0.125 Uiso 1 1 calc R
H28C H -0.1045 0.2774 0.5062 0.125 Uiso 1 1 calc R
C29 C 0.1460(3) 0.2677(3) 0.6233(2) 0.0710(8) Uani 1 1 d .
H29A H 0.2507 0.2740 0.6388 0.106 Uiso 1 1 calc R
H29B H 0.1060 0.2160 0.6637 0.106 Uiso 1 1 calc R
H29C H 0.1089 0.3438 0.6373 0.106 Uiso 1 1 calc R
C30 C -0.0249(14) 0.4470(11) -0.0281(9) 0.155(4) Uiso 0.50 1 d PD
C31 C -0.0491(15) 0.4754(13) 0.0812(10) 0.152(4) Uiso 0.50 1 d PD
C32 C 0.0150(14) 0.5938(12) 0.1191(10) 0.176(5) Uiso 0.50 1 d PD
C33 C 0.0582(11) 0.6580(9) 0.0464(7) 0.127(3) Uiso 0.50 1 d PD
C34 C 0.0738(19) 0.5677(16) -0.0382(12) 0.196(7) Uiso 0.50 1 d PD
C35 C 0.1331(10) 0.5699(9) -0.1304(7) 0.120(3) Uiso 0.50 1 d PD

loop_
_atom_site_aniso_label
_atom_site_aniso_U_11
_atom_site_aniso_U_22
_atom_site_aniso_U_33
_atom_site_aniso_U_23
_atom_site_aniso_U_13
_atom_site_aniso_U_12
N1 0.0383(8) 0.0331(9) 0.0255(7) 0.0037(6) 0.0003(6) 0.0021(7)
N2 0.0329(8) 0.0295(9) 0.0299(8) 0.0040(6) 0.0050(6) 0.0039(6)
C1 0.0389(10) 0.0409(12) 0.0298(9) 0.0019(8) 0.0062(7) -0.0015(8)
C2 0.0372(9) 0.0244(10) 0.0255(9) 0.0025(7) 0.0042(7) 0.0060(7)
C3 0.0345(9) 0.0283(10) 0.0244(8) 0.0031(7) 0.0031(7) 0.0032(7)
C4 0.0327(9) 0.0285(10) 0.0231(8) 0.0025(7) 0.0072(7) 0.0011(7)
C5 0.0420(10) 0.0303(11) 0.0333(9) 0.0016(8) -0.0016(8) 0.0004(8)
C6 0.0407(10) 0.0349(11) 0.0254(9) 0.0032(8) -0.0009(7) -0.0054(8)
C7 0.0467(11) 0.0421(12) 0.0299(9) 0.0036(8) 0.0030(8) -0.0008(9)
C8 0.0644(14) 0.0610(16) 0.0271(10) 0.0014(10) 0.0081(9) 0.0054(12)
C9 0.0732(15) 0.0695(17) 0.0256(10) 0.0110(10) -0.0003(10) 0.0052(13)
C10 0.0556(13) 0.0519(14) 0.0346(11) 0.0111(10) -0.0088(9) 0.0007(10)
C11 0.0426(10) 0.0375(12) 0.0308(9) 0.0040(8) -0.0055(8) -0.0057(9)
C12 0.0579(13) 0.0485(14) 0.0311(10) 0.0019(9) 0.0068(9) 0.0098(10)
C13 0.103(2) 0.0503(17) 0.0628(16) 0.0097(13) -0.0023(15) 0.0082(15)
C14 0.0664(16) 0.097(2) 0.0587(15) 0.0166(15) 0.0178(12) 0.0276(16)
C15 0.0465(11) 0.0484(13) 0.0378(10) 0.0002(9) -0.0079(8) 0.0076(10)
C16 0.0556(14) 0.088(2) 0.0710(17) 0.0154(15) 0.0173(12) 0.0110(14)
C17 0.0683(16) 0.0600(17) 0.0613(15) -0.0009(13) -0.0165(12) 0.0196(13)
C18 0.0339(9) 0.0280(10) 0.0303(9) -0.0005(8) -0.0032(7) 0.0041(8)
C19 0.0448(10) 0.0286(11) 0.0276(9) -0.0002(8) -0.0022(8) 0.0026(8)
C20 0.0592(13) 0.0335(12) 0.0383(11) 0.0072(9) -0.0027(9) 0.0062(10)
C21 0.0601(14) 0.0383(13) 0.0559(13) 0.0071(10) -0.0084(10) 0.0175(10)
C22 0.0411(11) 0.0438(14) 0.0595(13) -0.0047(11) -0.0020(10) 0.0135(10)
C23 0.0374(10) 0.0360(12) 0.0423(11) -0.0013(9) -0.0008(8) 0.0042(8)
C24 0.0503(11) 0.0337(11) 0.0329(10) 0.0066(8) 0.0070(8) 0.0043(9)
C25 0.0557(13) 0.0438(14) 0.0489(12) 0.0084(10) 0.0067(10) -0.0031(10)
C26 0.0722(15) 0.0564(16) 0.0370(11) 0.0006(10) 0.0160(10) 0.0012(12)
C27 0.0373(11) 0.0465(13) 0.0684(15) 0.0066(11) 0.0137(10) 0.0050(9)
C28 0.0464(14) 0.101(3) 0.101(2) 0.0133(19) 0.0131(14) -0.0084(15)
C29 0.0685(16) 0.087(2) 0.0617(16) 0.0233(15) 0.0149(13) -0.0045(15)

loop_
_atom_type_symbol
_atom_type_description
_atom_type_scat_dispersion_real
_atom_type_scat_dispersion_imag
_atom_type_scat_source
C C 0.0033 0.0016 'International Tables Vol C Tables 4.2.6.8 and 6.1.1.4'
H H 0.0000 0.0000 'International Tables Vol C Tables 4.2.6.8 and 6.1.1.4'
N N 0.0061 0.0033 'International Tables Vol C Tables 4.2.6.8 and 6.1.1.4'

loop_
_geom_angle_atom_site_label_1
_geom_angle_atom_site_label_2
_geom_angle_atom_site_label_3
_geom_angle
_geom_angle_site_symmetry_1
_geom_angle_site_symmetry_3
C2 N1 C6 123.39(15) . .
C4 N2 C18 123.09(16) . .
C2 C1 H1A 109.5 . .
C2 C1 H1B 109.5 . .
H1A C1 H1B 109.5 . .
C2 C1 H1C 109.5 . .
H1A C1 H1C 109.5 . .
H1B C1 H1C 109.5 . .
N1 C2 C1 126.55(15) . .
N1 C2 C3 115.99(15) . .
C1 C2 C3 117.31(15) . .
C3 C3 C4 113.87(17) 2_656 .
C3 C3 C2 115.06(18) 2_656 .
C4 C3 C2 108.59(13) . .
C3 C3 H3 106.2 2_656 .
C4 C3 H3 106.2 . .
C2 C3 H3 106.2 . .
N2 C4 C5 124.99(16) . .
N2 C4 C3 118.34(16) . .
C5 C4 C3 116.67(14) . .
C4 C5 H5A 109.5 . .
C4 C5 H5B 109.5 . .
H5A C5 H5B 109.5 . .
C4 C5 H5C 109.5 . .
H5A C5 H5C 109.5 . .
H5B C5 H5C 109.5 . .
C7 C6 C11 120.85(16) . .
C7 C6 N1 122.81(17) . .
C11 C6 N1 116.02(16) . .
C8 C7 C6 117.82(19) . .
C8 C7 C12 118.76(18) . .
C6 C7 C12 123.33(16) . .
C9 C8 C7 121.76(19) . .
C9 C8 H8 119.1 . .
C7 C8 H8 119.1 . .
C8 C9 C10 119.83(18) . .
C8 C9 H9 120.1 . .
C10 C9 H9 120.1 . .
C9 C10 C11 121.0(2) . .
C9 C10 H10 119.5 . .
C11 C10 H10 119.5 . .
C10 C11 C6 118.67(18) . .
C10 C11 C15 121.16(18) . .
C6 C11 C15 120.10(16) . .
C7 C12 C14 113.02(19) . .
C7 C12 C13 110.62(19) . .
C14 C12 C13 110.5(2) . .
C7 C12 H12 107.5 . .
C14 C12 H12 107.5 . .
C13 C12 H12 107.5 . .
C12 C13 H13A 109.5 . .
C12 C13 H13B 109.5 . .
H13A C13 H13B 109.5 . .
C12 C13 H13C 109.5 . .
H13A C13 H13C 109.5 . .
H13B C13 H13C 109.5 . .
C12 C14 H14A 109.5 . .
C12 C14 H14B 109.5 . .
H14A C14 H14B 109.5 . .
C12 C14 H14C 109.5 . .
H14A C14 H14C 109.5 . .
H14B C14 H14C 109.5 . .
C17 C15 C16 110.3(2) . .
C17 C15 C11 114.37(18) . .
C16 C15 C11 109.5(2) . .
C17 C15 H15 107.4 . .
C16 C15 H15 107.4 . .
C11 C15 H15 107.4 . .
C15 C16 H16A 109.5 . .
C15 C16 H16B 109.5 . .
H16A C16 H16B 109.5 . .
C15 C16 H16C 109.5 . .
H16A C16 H16C 109.5 . .
H16B C16 H16C 109.5 . .
C15 C17 H17A 109.5 . .
C15 C17 H17B 109.5 . .
H17A C17 H17B 109.5 . .
C15 C17 H17C 109.5 . .
H17A C17 H17C 109.5 . .
H17B C17 H17C 109.5 . .
C19 C18 C23 121.07(17) . .
C19 C18 N2 122.10(15) . .
C23 C18 N2 116.36(16) . .
C20 C19 C18 117.78(17) . .
C20 C19 C24 119.19(17) . .
C18 C19 C24 122.97(16) . .
C21 C20 C19 121.93(19) . .
C21 C20 H20 119.0 . .
C19 C20 H20 119.0 . .
C22 C21 C20 119.63(19) . .
C22 C21 H21 120.2 . .
C20 C21 H21 120.2 . .
C21 C22 C23 121.49(19) . .
C21 C22 H22 119.3 . .
C23 C22 H22 119.3 . .
C22 C23 C18 118.07(19) . .
C22 C23 C27 122.03(18) . .
C18 C23 C27 119.87(17) . .
C19 C24 C26 111.20(16) . .
C19 C24 C25 112.32(17) . .
C26 C24 C25 110.43(17) . .
C19 C24 H24 107.6 . .
C26 C24 H24 107.6 . .
C25 C24 H24 107.6 . .
C24 C25 H25A 109.5 . .
C24 C25 H25B 109.5 . .
H25A C25 H25B 109.5 . .
C24 C25 H25C 109.5 . .
H25A C25 H25C 109.5 . .
H25B C25 H25C 109.5 . .
C24 C26 H26A 109.5 . .
C24 C26 H26B 109.5 . .
H26A C26 H26B 109.5 . .
C24 C26 H26C 109.5 . .
H26A C26 H26C 109.5 . .
H26B C26 H26C 109.5 . .
C29 C27 C23 109.8(2) . .
C29 C27 C28 110.8(2) . .
C23 C27 C28 113.1(2) . .
C29 C27 H27 107.6 . .
C23 C27 H27 107.6 . .
C28 C27 H27 107.6 . .
C27 C28 H28A 109.5 . .
C27 C28 H28B 109.5 . .
H28A C28 H28B 109.5 . .
C27 C28 H28C 109.5 . .
H28A C28 H28C 109.5 . .
H28B C28 H28C 109.5 . .
C27 C29 H29A 109.5 . .
C27 C29 H29B 109.5 . .
H29A C29 H29B 109.5 . .
C27 C29 H29C 109.5 . .
H29A C29 H29C 109.5 . .
H29B C29 H29C 109.5 . .
C34 C30 C33 78.3(13) 2_565 2_565
C34 C30 C32 144.9(17) 2_565 2_565
C33 C30 C32 68.6(9) 2_565 2_565
C34 C30 C30 84.4(15) 2_565 2_565
C33 C30 C30 158.1(17) 2_565 2_565
C32 C30 C30 130.5(16) 2_565 2_565
C34 C30 C31 149.4(17) 2_565 2_565
C33 C30 C31 132.1(13) 2_565 2_565
C32 C30 C31 65.0(9) 2_565 2_565
C30 C30 C31 65.5(11) 2_565 2_565
C34 C30 C31 25.6(12) 2_565 .
C33 C30 C31 101.8(11) 2_565 .
C32 C30 C31 170.3(12) 2_565 .
C30 C30 C31 59.2(10) 2_565 .
C31 C30 C31 124.7(10) 2_565 .
C34 C31 C35 91(2) 2_565 2_565
C34 C31 C30 96(2) 2_565 2_565
C35 C31 C30 165.1(15) 2_565 2_565
C34 C31 C32 147(2) 2_565 .
C35 C31 C32 118.7(13) 2_565 .
C30 C31 C32 52.2(8) 2_565 .
C34 C31 C30 41.3(17) 2_565 .
C35 C31 C30 131.8(13) 2_565 .
C30 C31 C30 55.3(10) 2_565 .
C32 C31 C30 107.5(11) . .
C30 C32 C33 53.9(8) 2_565 .
C30 C32 C31 62.8(10) 2_565 .
C33 C32 C31 115.8(12) . .
C30 C33 C32 57.5(9) 2_565 .
C30 C33 C34 46.9(9) 2_565 .
C32 C33 C34 103.6(12) . .
C31 C34 C30 113(3) 2_565 2_565
C31 C34 C35 59.6(17) 2_565 .
C30 C34 C35 172(2) 2_565 .
C31 C34 C33 156(3) 2_565 .
C30 C34 C33 54.8(10) 2_565 .
C35 C34 C33 133.2(15) . .
C31 C35 C34 29.9(9) 2_565 .

loop_
_geom_bond_atom_site_label_1
_geom_bond_atom_site_label_2
_geom_bond_distance
_geom_bond_site_symmetry_2
N1 C2 1.265(2) .
N1 C6 1.428(2) .
N2 C4 1.272(2) .
N2 C18 1.430(2) .
C1 C2 1.503(2) .
C1 H1A 0.9700 .
C1 H1B 0.9700 .
C1 H1C 0.9700 .
C2 C3 1.541(2) .
C3 C3 1.522(4) 2_656
C3 C4 1.529(2) .
C3 H3 0.9900 .
C4 C5 1.501(3) .
C5 H5A 0.9700 .
C5 H5B 0.9700 .
C5 H5C 0.9700 .
C6 C7 1.404(3) .
C6 C11 1.411(3) .
C7 C8 1.398(3) .
C7 C12 1.514(3) .
C8 C9 1.371(3) .
C8 H8 0.9400 .
C9 C10 1.385(3) .
C9 H9 0.9400 .
C10 C11 1.386(3) .
C10 H10 0.9400 .
C11 C15 1.523(3) .
C12 C14 1.523(3) .
C12 C13 1.533(4) .
C12 H12 0.9900 .
C13 H13A 0.9700 .
C13 H13B 0.9700 .
C13 H13C 0.9700 .
C14 H14A 0.9700 .
C14 H14B 0.9700 .
C14 H14C 0.9700 .
C15 C17 1.518(3) .
C15 C16 1.519(4) .
C15 H15 0.9900 .
C16 H16A 0.9700 .
C16 H16B 0.9700 .
C16 H16C 0.9700 .
C17 H17A 0.9700 .
C17 H17B 0.9700 .
C17 H17C 0.9700 .
C18 C19 1.407(3) .
C18 C23 1.416(3) .
C19 C20 1.394(3) .
C19 C24 1.521(3) .
C20 C21 1.380(3) .
C20 H20 0.9400 .
C21 C22 1.377(3) .
C21 H21 0.9400 .
C22 C23 1.394(3) .
C22 H22 0.9400 .
C23 C27 1.515(3) .
C24 C26 1.530(3) .
C24 C25 1.530(3) .
C24 H24 0.9900 .
C25 H25A 0.9700 .
C25 H25B 0.9700 .
C25 H25C 0.9700 .
C26 H26A 0.9700 .
C26 H26B 0.9700 .
C26 H26C 0.9700 .
C27 C29 1.512(4) .
C27 C28 1.540(3) .
C27 H27 0.9900 .
C28 H28A 0.9700 .
C28 H28B 0.9700 .
C28 H28C 0.9700 .
C29 H29A 0.9700 .
C29 H29B 0.9700 .
C29 H29C 0.9700 .
C30 C34 1.100(17) 2_565
C30 C33 1.231(14) 2_565
C30 C32 1.285(16) 2_565
C30 C30 1.39(2) 2_565
C30 C31 1.448(18) 2_565
C30 C31 1.534(15) .
C31 C34 0.72(2) 2_565
C31 C35 1.248(14) 2_565
C31 C30 1.448(18) 2_565
C31 C32 1.475(14) .
C32 C30 1.285(16) 2_565
C32 C33 1.418(13) .
C33 C30 1.231(14) 2_565
C33 C34 1.476(15) .
C34 C31 0.72(2) 2_565
C34 C30 1.100(17) 2_565
C34 C35 1.447(15) .
C35 C31 1.248(14) 2_565

loop_
_geom_torsion_atom_site_label_1
_geom_torsion_atom_site_label_2
_geom_torsion_atom_site_label_3
_geom_torsion_atom_site_label_4
_geom_torsion
_geom_torsion_site_symmetry_1
_geom_torsion_site_symmetry_4
C6 N1 C2 C1 4.8(3) . .
C6 N1 C2 C3 -179.63(15) . .
N1 C2 C3 C3 143.25(19) . 2_656
C1 C2 C3 C3 -40.8(2) . 2_656
N1 C2 C3 C4 -87.82(18) . .
C1 C2 C3 C4 88.15(19) . .
C18 N2 C4 C5 -0.1(3) . .
C18 N2 C4 C3 -179.95(14) . .
C3 C3 C4 N2 11.3(2) 2_656 .
C2 C3 C4 N2 -118.34(16) . .
C3 C3 C4 C5 -168.60(17) 2_656 .
C2 C3 C4 C5 61.80(19) . .
C2 N1 C6 C7 -73.3(3) . .
C2 N1 C6 C11 113.2(2) . .
C11 C6 C7 C8 -2.4(3) . .
N1 C6 C7 C8 -175.60(18) . .
C11 C6 C7 C12 174.24(19) . .
N1 C6 C7 C12 1.0(3) . .
C6 C7 C8 C9 0.3(3) . .
C12 C7 C8 C9 -176.5(2) . .
C7 C8 C9 C10 1.0(4) . .
C8 C9 C10 C11 -0.2(4) . .
C9 C10 C11 C6 -1.8(3) . .
C9 C10 C11 C15 175.1(2) . .
C7 C6 C11 C10 3.1(3) . .
N1 C6 C11 C10 176.79(18) . .
C7 C6 C11 C15 -173.82(19) . .
N1 C6 C11 C15 -0.1(3) . .
C8 C7 C12 C14 -51.1(3) . .
C6 C7 C12 C14 132.3(2) . .
C8 C7 C12 C13 73.4(3) . .
C6 C7 C12 C13 -103.2(2) . .
C10 C11 C15 C17 26.0(3) . .
C6 C11 C15 C17 -157.2(2) . .
C10 C11 C15 C16 -98.5(2) . .
C6 C11 C15 C16 78.4(2) . .
C4 N2 C18 C19 73.9(2) . .
C4 N2 C18 C23 -113.94(19) . .
C23 C18 C19 C20 -0.2(3) . .
N2 C18 C19 C20 171.69(16) . .
C23 C18 C19 C24 -177.54(17) . .
N2 C18 C19 C24 -5.7(3) . .
C18 C19 C20 C21 1.5(3) . .
C24 C19 C20 C21 178.95(19) . .
C19 C20 C21 C22 -1.1(3) . .
C20 C21 C22 C23 -0.6(4) . .
C21 C22 C23 C18 1.8(3) . .
C21 C22 C23 C27 179.7(2) . .
C19 C18 C23 C22 -1.4(3) . .
N2 C18 C23 C22 -173.72(17) . .
C19 C18 C23 C27 -179.41(18) . .
N2 C18 C23 C27 8.3(3) . .
C20 C19 C24 C26 -69.1(2) . .
C18 C19 C24 C26 108.2(2) . .
C20 C19 C24 C25 55.2(2) . .
C18 C19 C24 C25 -127.4(2) . .
C22 C23 C27 C29 -89.4(2) . .
C18 C23 C27 C29 88.5(2) . .
C22 C23 C27 C28 35.0(3) . .
C18 C23 C27 C28 -147.1(2) . .
C33 C30 C31 C34 -24(3) 2_565 2_565
C32 C30 C31 C34 -15(8) 2_565 2_565
C30 C30 C31 C34 168(4) 2_565 2_565
C31 C30 C31 C34 168(4) 2_565 2_565
C34 C30 C31 C35 -5(3) 2_565 2_565
C33 C30 C31 C35 -28.5(19) 2_565 2_565
C32 C30 C31 C35 -20(9) 2_565 2_565
C30 C30 C31 C35 163.3(19) 2_565 2_565
C31 C30 C31 C35 163.3(19) 2_565 2_565
C34 C30 C31 C30 -168(4) 2_565 2_565
C33 C30 C31 C30 168.2(18) 2_565 2_565
C32 C30 C31 C30 177(8) 2_565 2_565
C31 C30 C31 C30 0.000(2) 2_565 2_565
C34 C30 C31 C32 -167(4) 2_565 .
C33 C30 C31 C32 168.7(12) 2_565 .
C32 C30 C31 C32 177(7) 2_565 .
C30 C30 C31 C32 0.5(13) 2_565 .
C31 C30 C31 C32 0.5(13) 2_565 .
C34 C31 C32 C30 -16(5) 2_565 2_565
C35 C31 C32 C30 -165.9(17) 2_565 2_565
C30 C31 C32 C30 -0.5(13) . 2_565
C34 C31 C32 C33 -5(5) 2_565 .
C35 C31 C32 C33 -155.2(12) 2_565 .
C30 C31 C32 C33 10.7(12) 2_565 .
C30 C31 C32 C33 10.3(16) . .
C31 C32 C33 C30 -11.8(13) . 2_565
C30 C32 C33 C34 -8.9(13) 2_565 .
C31 C32 C33 C34 -20.8(15) . .
C30 C33 C34 C31 66(6) 2_565 2_565
C32 C33 C34 C31 76(7) . 2_565
C32 C33 C34 C30 10.3(15) . 2_565
C30 C33 C34 C35 180(3) 2_565 .
C32 C33 C34 C35 -170.1(17) . .
C30 C34 C35 C31 24(13) 2_565 2_565
C33 C34 C35 C31 -154(4) . 2_565
